data_4110460
loop_
_publ_author_name
'Shunji Aoki'
'Yasuo Watanabe'
'Mami Sanagawa'
'Andi Setiawan'
'Naoyuki Kotoku'
'Motomasa Kobayashi'

_publ_contact_author_address
;Graduate School of Pharmaceutical Sciences
Osaka University
1-6 Yamada-oka, Suita, Osaka
Japan
565-0871
;
_publ_contact_author_email kobayasi@phs.osaka-u.ac.jp
_publ_contact_author_fax 81-6-6879-8219
_publ_contact_author_name 'Motomasa Kobayashi'
_publ_contact_author_phone 81-6-6879-8215
_publ_section_title
;
 Cortistatins A, B, C, and D, Anti-angiogenic Steroidal Alkaloids, from
 the Marine Sponge Corticium simplex
;
_journal_name_full 'Journal of the American Chemical Society'
_journal_page_first 3148
_journal_page_last 3149
_journal_paper_doi 10.1021/ja057404h
_journal_volume 128
_journal_year 2006
_chemical_absolute_configuration unk
_chemical_formula_moiety 'C30 H36 N2 O3 '
_chemical_formula_sum 'C30 H36 N2 O3'
_chemical_formula_weight 472.63
_space_group_IT_number 5
_symmetry_cell_setting monoclinic
_symmetry_Int_Tables_number 5
_symmetry_space_group_name_Hall 'I 2y'
_symmetry_space_group_name_H-M 'I 1 2 1'
_audit_creation_date 2005-07-27
_audit_creation_method 'by CrystalStructure 3.6.0'
_cell_angle_alpha 90
_cell_angle_beta 97.83(2)
_cell_angle_gamma 90
_cell_formula_units_Z 4
_cell_length_a 15.640(5)
_cell_length_b 9.128(3)
_cell_length_c 17.615(6)
_cell_measurement_reflns_used 13956
_cell_measurement_temperature 293.1
_cell_measurement_theta_max 68.3
_cell_measurement_theta_min 3.5
_cell_volume 2491.3(14)
_computing_cell_refinement PROCESS-AUTO
_computing_data_collection PROCESS-AUTO
_computing_data_reduction CrystalStructure
_computing_publication_material 'CrystalStructure 3.6.0'
_computing_structure_refinement CRYSTALS
_computing_structure_solution SIR92
_diffrn_detector_area_resol_mean 10.00
_diffrn_measured_fraction_theta_full 0.9729
_diffrn_measured_fraction_theta_max 0.9729
_diffrn_measurement_device_type 'Rigaku RAXIS-RAPID'
_diffrn_measurement_method \w
_diffrn_radiation_type 'Cu K\a'
_diffrn_radiation_wavelength 1.5419
_diffrn_reflns_av_R_equivalents 0.052
_diffrn_reflns_limit_h_max 18
_diffrn_reflns_limit_h_min -18
_diffrn_reflns_limit_k_max 10
_diffrn_reflns_limit_k_min -10
_diffrn_reflns_limit_l_max 21
_diffrn_reflns_limit_l_min -21
_diffrn_reflns_number 25939
_diffrn_reflns_theta_full 68.24
_diffrn_reflns_theta_max 68.24
_exptl_absorpt_coefficient_mu 0.640
_exptl_absorpt_correction_T_max 0.774
_exptl_absorpt_correction_T_min 0.474
_exptl_absorpt_correction_type multi-scan
_exptl_absorpt_process_details
;

    Higashi, T. (1995). Program for Absorption Correction.

    Rigaku Corporation, Tokyo, Japan.

;
_exptl_crystal_colour colorless
_exptl_crystal_density_diffrn 1.260
_exptl_crystal_description prism
_exptl_crystal_F_000 1016.00
_exptl_crystal_size_max 0.80
_exptl_crystal_size_mid 0.60
_exptl_crystal_size_min 0.40
_refine_diff_density_max 0.60
_refine_diff_density_min -0.44
_refine_ls_abs_structure_details 'Flack, H. D. (1983), Acta Cryst. A39, 876-881.  0 Friedel Pairs'
_refine_ls_abs_structure_Flack 0.3(3)
_refine_ls_extinction_coef 44(7)
_refine_ls_extinction_method 'Larson (1970) Crystallographic Computing eq. 22'
_refine_ls_goodness_of_fit_ref 1.006
_refine_ls_hydrogen_treatment refall
_refine_ls_number_parameters 354
_refine_ls_number_reflns 4224
_refine_ls_R_factor_gt 0.0580
_refine_ls_shift/su_max 0.0000
_refine_ls_structure_factor_coef Fsqd
_refine_ls_weighting_details 'w = 1/[0.0023Fo^2^ + 1.0000\s(Fo^2^)]/(4Fo^2^)'
_refine_ls_weighting_scheme calc
_refine_ls_wR_factor_ref 0.1600
_reflns_number_gt 3823
_reflns_number_total 4224
_reflns_threshold_expression F^2^>2.0\s(F^2^)
_cod_data_source_file ja057404hsi20051128_060427.cif
_cod_data_source_block '_watanabe2'
_cod_original_cell_volume 2491(1)
_cod_original_formula_sum 'C30 H36 N2 O3 '
_cod_database_code 4110460

loop_
_symmetry_equiv_pos_site_id
_symmetry_equiv_pos_as_xyz
1 +X,+Y,+Z
2 -X,+Y,-Z
3 1/2+X,1/2+Y,1/2+Z
4 1/2-X,1/2+Y,1/2-Z

loop_
_atom_site_label
_atom_site_type_symbol
_atom_site_fract_x
_atom_site_fract_y
_atom_site_fract_z
_atom_site_U_iso_or_equiv
_atom_site_adp_type
_atom_site_occupancy
_atom_site_symmetry_multiplicity
_atom_site_calc_flag
_atom_site_refinement_flags
O(1) O 0.84065(9) 0.0934(2) 0.38670(8) 0.0589(4) Uani 1.00 1 d .
O(2) O 0.6812(1) -0.0959(3) 0.15608(9) 0.0749(6) Uani 1.00 1 d .
O(3) O 0.8287(1) -0.0637(3) 0.0815(1) 0.0840(6) Uani 1.00 1 d .
N(4) N 0.6927(2) -0.0013(3) 0.9669(1) 0.0789(7) Uani 1.00 1 d .
N(5) N 0.9865(1) 0.0606(4) 0.1630(1) 0.0860(8) Uani 1.00 1 d .
C(6) C 0.7646(1) -0.0372(3) 0.2777(1) 0.0595(6) Uani 1.00 1 d .
C(7) C 0.6914(2) 0.0519(3) 0.8332(1) 0.0612(6) Uani 1.00 1 d .
C(8) C 0.7908(1) 0.0936(3) 0.5099(1) 0.0584(6) Uani 1.00 1 d .
C(9) C 0.7321(2) 0.0223(3) 0.9074(1) 0.0671(7) Uani 1.00 1 d .
C(10) C 0.7440(1) 0.1389(3) 0.6306(1) 0.0626(7) Uani 1.00 1 d .
C(11) C 0.8523(1) -0.0066(3) 0.3253(1) 0.0615(6) Uani 1.00 1 d .
C(12) C 0.9178(2) -0.0052(3) 0.2005(1) 0.0684(7) Uani 1.00 1 d .
C(13) C 0.7186(1) 0.0452(3) 0.5567(1) 0.0572(6) Uani 1.00 1 d .
C(14) C 0.6978(1) 0.0127(3) 0.3923(1) 0.0607(6) Uani 1.00 1 d .
C(15) C 0.8836(2) -0.1445(4) 0.3694(1) 0.0755(8) Uani 1.00 1 d .
C(16) C 0.8737(2) 0.0954(4) 0.5672(1) 0.0713(7) Uani 1.00 1 d .
C(17) C 0.6941(2) -0.0232(3) 0.3115(1) 0.0645(7) Uani 1.00 1 d .
C(18) C 0.6293(1) 0.0439(4) 0.4272(1) 0.0692(7) Uani 1.00 1 d .
C(19) C 0.9145(2) 0.0652(4) 0.2776(1) 0.0734(8) Uani 1.00 1 d .
C(20) C 0.6968(1) 0.1080(3) 0.6993(1) 0.0606(6) Uani 1.00 1 d .
C(21) C 0.7660(1) -0.0930(3) 0.1979(1) 0.0618(7) Uani 1.00 1 d .
C(22) C 0.7893(1) 0.0108(3) 0.4351(1) 0.0575(6) Uani 1.00 1 d .
C(23) C 0.8263(2) -0.0047(3) 0.1550(1) 0.0643(7) Uani 1.00 1 d .
C(24) C 0.7208(2) -0.1172(3) 0.5769(1) 0.0712(7) Uani 1.00 1 d .
C(25) C 0.8428(2) 0.1266(4) 0.6457(1) 0.0745(8) Uani 1.00 1 d .
C(26) C 0.8291(2) -0.1439(3) 0.4363(1) 0.0682(7) Uani 1.00 1 d .
C(27) C 0.7378(2) 0.0755(3) 0.7705(1) 0.0606(6) Uani 1.00 1 d .
C(28) C 0.6055(2) 0.1193(4) 0.6898(1) 0.0798(9) Uani 1.00 1 d .
C(29) C 0.6007(2) 0.0618(3) 0.8229(1) 0.0689(7) Uani 1.00 1 d .
C(30) C 0.6318(1) 0.0847(4) 0.5097(1) 0.0687(7) Uani 1.00 1 d .
C(31) C 0.5582(2) 0.0977(4) 0.7480(1) 0.0829(9) Uani 1.00 1 d .
C(32) C 0.6043(2) 0.0054(4) 0.9552(1) 0.084(1) Uani 1.00 1 d .
C(33) C 0.5574(2) 0.0352(4) 0.8863(1) 0.0821(9) Uani 1.00 1 d .
C(34) C 0.9660(3) 0.2043(5) 0.1302(3) 0.128(2) Uani 1.00 1 d .
C(35) C 1.0194(3) -0.0289(6) 0.1078(2) 0.130(2) Uani 1.00 1 d .
H(1) H 0.7934 0.0188 0.9149 0.081 Uiso 1.00 1 c R
H(2) H 0.7991 0.0715 0.7785 0.073 Uiso 1.00 1 c R
H(3) H 0.5770 0.1488 0.6411 0.096 Uiso 1.00 1 c R
H(4) H 0.4973 0.1099 0.7401 0.100 Uiso 1.00 1 c R
H(5) H 0.5745 -0.0140 0.9977 0.102 Uiso 1.00 1 c R
H(6) H 0.4962 0.0385 0.8814 0.100 Uiso 1.00 1 c R
H(7) H 0.7791 0.1927 0.4955 0.070 Uiso 1.00 1 c R
H(8) H 0.7318 0.2380 0.6166 0.075 Uiso 1.00 1 c R
H(9) H 0.9361 -0.1033 0.2109 0.083 Uiso 1.00 1 c R
H(10) H 0.7869 -0.1909 0.2015 0.074 Uiso 1.00 1 c R
H(11) H 0.8066 0.0938 0.1506 0.077 Uiso 1.00 1 c R
H(12) H 0.6397 -0.0418 0.2821 0.078 Uiso 1.00 1 c R
H(13) H 0.5744 0.0373 0.3968 0.083 Uiso 1.00 1 c R
H(14) H 0.8724 -0.2283 0.3376 0.091 Uiso 1.00 1 c R
H(15) H 0.9434 -0.1400 0.3881 0.091 Uiso 1.00 1 c R
H(16) H 0.9014 0.0027 0.5670 0.086 Uiso 1.00 1 c R
H(17) H 0.9120 0.1697 0.5548 0.086 Uiso 1.00 1 c R
H(18) H 0.8912 0.1598 0.2654 0.089 Uiso 1.00 1 c R
H(19) H 0.9706 0.0746 0.3056 0.089 Uiso 1.00 1 c R
H(20) H 0.8680 0.2144 0.6675 0.090 Uiso 1.00 1 c R
H(21) H 0.8579 0.0474 0.6799 0.090 Uiso 1.00 1 c R
H(22) H 0.7841 -0.2143 0.4276 0.082 Uiso 1.00 1 c R
H(23) H 0.8635 -0.1633 0.4840 0.081 Uiso 1.00 1 c R
H(24) H 0.5859 0.0389 0.5310 0.083 Uiso 1.00 1 c R
H(25) H 0.6254 0.1881 0.5118 0.082 Uiso 1.00 1 c R
H(26) H 0.6868 -0.1700 0.5371 0.087 Uiso 1.00 1 c R
H(27) H 0.6988 -0.1329 0.6239 0.087 Uiso 1.00 1 c R
H(28) H 0.7789 -0.1505 0.5814 0.087 Uiso 1.00 1 c R
H(29) H 0.9426 0.1935 0.0779 0.160 Uiso 1.00 1 c R
H(30) H 1.0163 0.2637 0.1340 0.160 Uiso 1.00 1 c R
H(31) H 0.9245 0.2493 0.1573 0.160 Uiso 1.00 1 c R
H(32) H 1.0665 -0.0804 0.1354 0.162 Uiso 1.00 1 c R
H(33) H 1.0365 0.0118 0.0626 0.163 Uiso 1.00 1 c R
H(34) H 0.9726 -0.0945 0.0944 0.162 Uiso 1.00 1 c R
H(35) H 0.6349 -0.1750 0.1515 0.090 Uiso 1.00 1 c R
H(36) H 0.7915 -0.0360 0.0448 0.102 Uiso 1.00 1 c R

loop_
_atom_site_aniso_label
_atom_site_aniso_U_11
_atom_site_aniso_U_22
_atom_site_aniso_U_33
_atom_site_aniso_U_12
_atom_site_aniso_U_13
_atom_site_aniso_U_23
O(1) 0.0572(8) 0.081(1) 0.0392(7) 0.0029(7) 0.0104(6) -0.0030(7)
O(2) 0.067(1) 0.110(2) 0.0473(9) 0.005(1) 0.0055(7) 0.0054(9)
O(3) 0.081(1) 0.131(2) 0.0421(9) -0.007(1) 0.0162(8) 0.007(1)
N(4) 0.100(2) 0.097(2) 0.042(1) -0.013(1) 0.018(1) -0.006(1)
N(5) 0.065(1) 0.132(2) 0.065(1) -0.009(1) 0.025(1) -0.009(1)
C(6) 0.062(1) 0.075(1) 0.042(1) -0.000(1) 0.0080(9) -0.002(1)
C(7) 0.074(1) 0.065(1) 0.046(1) -0.005(1) 0.012(1) 0.002(1)
C(8) 0.061(1) 0.072(1) 0.043(1) 0.003(1) 0.0094(9) -0.005(1)
C(9) 0.077(2) 0.080(2) 0.045(1) -0.005(1) 0.013(1) 0.001(1)
C(10) 0.070(1) 0.074(1) 0.043(1) 0.001(1) 0.007(1) -0.001(1)
C(11) 0.055(1) 0.091(2) 0.039(1) -0.007(1) 0.0044(9) 0.000(1)
C(12) 0.064(1) 0.094(2) 0.049(1) -0.014(1) 0.016(1) -0.008(1)
C(13) 0.063(1) 0.072(1) 0.038(1) -0.001(1) 0.0104(9) -0.0019(9)
C(14) 0.057(1) 0.083(2) 0.042(1) 0.003(1) 0.0061(9) 0.000(1)
C(15) 0.079(2) 0.094(2) 0.054(1) -0.022(1) 0.010(1) -0.006(1)
C(16) 0.064(1) 0.104(2) 0.047(1) 0.007(1) 0.010(1) 0.002(1)
C(17) 0.059(1) 0.092(2) 0.043(1) 0.002(1) 0.0080(9) 0.001(1)
C(18) 0.055(1) 0.109(2) 0.044(1) -0.003(1) 0.0066(9) 0.002(1)
C(19) 0.057(1) 0.112(2) 0.053(1) 0.003(1) 0.013(1) 0.003(1)
C(20) 0.070(1) 0.069(1) 0.044(1) -0.001(1) 0.010(1) 0.002(1)
C(21) 0.062(1) 0.081(2) 0.043(1) -0.005(1) 0.007(1) -0.001(1)
C(22) 0.058(1) 0.074(1) 0.041(1) 0.001(1) 0.0087(9) -0.005(1)
C(23) 0.068(1) 0.085(2) 0.042(1) -0.010(1) 0.015(1) -0.006(1)
C(24) 0.088(2) 0.076(1) 0.052(1) 0.008(1) 0.019(1) -0.004(1)
C(25) 0.065(1) 0.109(2) 0.050(1) 0.011(1) 0.009(1) 0.003(1)
C(26) 0.076(2) 0.078(1) 0.050(1) -0.009(1) 0.008(1) -0.003(1)
C(27) 0.065(1) 0.074(1) 0.043(1) 0.001(1) 0.0089(9) 0.000(1)
C(28) 0.075(2) 0.120(2) 0.044(1) -0.013(2) 0.008(1) -0.006(1)
C(29) 0.078(2) 0.085(2) 0.046(1) -0.005(1) 0.016(1) 0.003(1)
C(30) 0.058(1) 0.103(2) 0.045(1) -0.002(1) 0.0080(9) -0.001(1)
C(31) 0.069(1) 0.131(3) 0.051(1) -0.016(2) 0.014(1) -0.003(2)
C(32) 0.092(2) 0.109(2) 0.054(1) -0.012(2) 0.031(1) -0.012(2)
C(33) 0.078(2) 0.116(2) 0.057(1) -0.010(2) 0.025(1) -0.002(1)
C(34) 0.131(3) 0.128(3) 0.141(4) 0.009(3) 0.077(3) -0.021(3)
C(35) 0.118(3) 0.182(4) 0.105(3) -0.034(3) 0.074(3) -0.013(3)

loop_
_atom_type_symbol
_atom_type_description
_atom_type_scat_dispersion_real
_atom_type_scat_dispersion_imag
_atom_type_scat_source
C C 0.018 0.009
;

International Tables for Crystallography

(1992, Vol. C, Tables 4.2.6.8 and 6.1.1.4)

;
H H 0.000 0.000
;

International Tables for Crystallography

(1992, Vol. C, Table 6.1.1.4)

;
O O 0.049 0.032
;

International Tables for Crystallography

(1992, Vol. C, Tables 4.2.6.8 and 6.1.1.4)

;
N N 0.031 0.018
;

International Tables for Crystallography

(1992, Vol. C, Tables 4.2.6.8 and 6.1.1.4)

;

loop_
_geom_angle_atom_site_label_1
_geom_angle_atom_site_label_2
_geom_angle_atom_site_label_3
_geom_angle
O(1) C(11) C(6) 109.3(2)
O(1) C(11) C(15) 101.8(2)
O(1) C(11) C(19) 107.3(2)
C(22) O(1) C(11) 104.3(2)
O(1) C(22) C(8) 107.8(2)
O(1) C(22) C(14) 105.0(2)
O(1) C(22) C(26) 103.1(2)
O(2) C(21) C(6) 111.0(2)
O(2) C(21) C(23) 110.5(2)
O(3) C(23) C(21) 110.5(2)
O(3) C(23) C(12) 109.7(2)
N(4) C(9) C(7) 125.2(2)
C(32) N(4) C(9) 116.7(2)
N(4) C(32) C(33) 123.7(3)
N(5) C(12) C(19) 110.4(2)
N(5) C(12) C(23) 116.8(2)
C(34) N(5) C(12) 114.5(3)
C(35) N(5) C(12) 115.4(3)
C(35) N(5) C(34) 109.2(3)
C(6) C(11) C(15) 109.3(2)
C(17) C(6) C(11) 118.2(2)
C(6) C(11) C(19) 111.6(2)
C(21) C(6) C(11) 116.7(2)
C(6) C(17) C(14) 122.4(2)
C(21) C(6) C(17) 124.9(2)
C(6) C(21) C(23) 112.1(2)
C(29) C(7) C(9) 117.1(2)
C(27) C(7) C(9) 122.7(2)
C(29) C(7) C(27) 120.2(2)
C(7) C(27) C(20) 121.6(2)
C(7) C(29) C(33) 118.2(2)
C(7) C(29) C(31) 117.9(2)
C(16) C(8) C(13) 105.3(2)
C(22) C(8) C(13) 113.2(2)
C(8) C(13) C(10) 99.6(2)
C(8) C(13) C(24) 114.0(2)
C(8) C(13) C(30) 107.5(2)
C(22) C(8) C(16) 119.3(2)
C(8) C(16) C(25) 104.6(2)
C(8) C(22) C(14) 109.1(2)
C(8) C(22) C(26) 119.1(2)
C(20) C(10) C(13) 117.6(2)
C(10) C(13) C(24) 110.1(2)
C(25) C(10) C(13) 103.8(2)
C(10) C(13) C(30) 115.2(2)
C(10) C(20) C(27) 123.6(2)
C(10) C(20) C(28) 118.7(2)
C(25) C(10) C(20) 115.6(2)
C(10) C(25) C(16) 106.7(2)
C(19) C(11) C(15) 116.9(2)
C(11) C(15) C(26) 102.3(2)
C(11) C(19) C(12) 114.7(2)
C(23) C(12) C(19) 108.8(2)
C(12) C(23) C(21) 109.6(2)
C(30) C(13) C(24) 110.1(2)
C(13) C(30) C(18) 111.7(2)
C(18) C(14) C(17) 124.8(2)
C(22) C(14) C(17) 113.1(2)
C(22) C(14) C(18) 122.1(2)
C(14) C(18) C(30) 125.7(2)
C(14) C(22) C(26) 111.5(2)
C(15) C(26) C(22) 104.9(2)
C(28) C(20) C(27) 117.7(2)
C(20) C(28) C(31) 122.9(2)
C(28) C(31) C(29) 119.7(3)
C(33) C(29) C(31) 123.9(2)
C(29) C(33) C(32) 119.0(3)
O(2) C(21) H(10) 107.6845
H(35) O(2) C(21) 130.8858
O(3) C(23) H(11) 109.6416
H(36) O(3) C(23) 119.1427
N(4) C(9) H(1) 117.4246
N(4) C(32) H(5) 117.7293
N(5) C(12) H(9) 104.7465
N(5) C(34) H(29) 109.1421
N(5) C(34) H(31) 108.6574
N(5) C(34) H(30) 110.6073
N(5) C(35) H(33) 121.2810
N(5) C(35) H(34) 101.2621
N(5) C(35) H(32) 105.2638
C(6) C(17) H(12) 118.3693
C(6) C(21) H(10) 107.8328
C(7) C(9) H(1) 117.3564
C(7) C(27) H(2) 119.4257
H(7) C(8) C(13) 106.5822
H(7) C(8) C(16) 106.3209
C(8) C(16) H(16) 109.4373
C(8) C(16) H(17) 111.0522
H(7) C(8) C(22) 105.2867
H(8) C(10) C(13) 106.6275
H(8) C(10) C(20) 106.2781
H(8) C(10) C(25) 106.0430
C(10) C(25) H(20) 111.0681
C(10) C(25) H(21) 108.7579
C(11) C(15) H(14) 110.1393
C(11) C(15) H(15) 112.0260
C(11) C(19) H(18) 105.2282
C(11) C(19) H(19) 111.5467
C(12) C(19) H(18) 104.0751
C(12) C(19) H(19) 111.3145
H(9) C(12) C(19) 105.8422
C(12) C(23) H(11) 108.2264
H(9) C(12) C(23) 109.7019
C(13) C(24) H(26) 109.2224
C(13) C(24) H(27) 110.4734
C(13) C(24) H(28) 108.7093
C(13) C(30) H(24) 110.0644
C(13) C(30) H(25) 107.5909
C(14) C(17) H(12) 119.1985
C(14) C(18) H(13) 116.6223
H(14) C(15) C(26) 112.0833
H(15) C(15) C(26) 110.7089
C(15) C(26) H(22) 110.3350
C(15) C(26) H(23) 111.6513
H(15) C(15) H(14) 109.4583
H(16) C(16) C(25) 111.3515
H(17) C(16) C(25) 110.9075
C(16) C(25) H(20) 110.6388
C(16) C(25) H(21) 110.1861
H(17) C(16) H(16) 109.4626
C(18) C(30) H(24) 110.6756
C(18) C(30) H(25) 107.2574
H(13) C(18) C(30) 117.6330
H(19) C(19) H(18) 109.4594
C(20) C(27) H(2) 118.9616
C(20) C(28) H(3) 117.8168
H(10) C(21) C(23) 107.5557
C(21) C(23) H(11) 109.1002
C(22) C(26) H(22) 109.2246
C(22) C(26) H(23) 111.1895
H(27) C(24) H(26) 109.4676
H(28) C(24) H(26) 109.4738
H(28) C(24) H(27) 109.4759
H(21) C(25) H(20) 109.4592
H(23) C(26) H(22) 109.4664
C(28) C(31) H(4) 120.7334
H(3) C(28) C(31) 119.1640
C(29) C(31) H(4) 119.4874
C(29) C(33) H(6) 120.8161
H(25) C(30) H(24) 109.4658
H(5) C(32) C(33) 118.5867
C(32) C(33) H(6) 120.1448
H(31) C(34) H(29) 109.4686
H(30) C(34) H(29) 109.4762
H(31) C(34) H(30) 109.4694
H(33) C(35) H(32) 109.4680
H(34) C(35) H(32) 109.4726
H(34) C(35) H(33) 109.4779

loop_
_geom_bond_atom_site_label_1
_geom_bond_atom_site_label_2
_geom_bond_distance
O(1) C(11) 1.445(3)
O(1) C(22) 1.459(3)
O(2) C(21) 1.427(3)
O(3) C(23) 1.407(3)
N(4) C(9) 1.305(4)
N(4) C(32) 1.371(4)
N(5) C(12) 1.464(4)
N(5) C(34) 1.451(6)
N(5) C(35) 1.418(6)
C(6) C(11) 1.532(3)
C(6) C(17) 1.329(4)
C(6) C(21) 1.499(3)
C(7) C(9) 1.400(3)
C(7) C(27) 1.419(3)
C(7) C(29) 1.408(4)
C(8) C(13) 1.551(3)
C(8) C(16) 1.532(3)
C(8) C(22) 1.515(3)
C(10) C(13) 1.563(3)
C(10) C(20) 1.526(3)
C(10) C(25) 1.537(3)
C(11) C(15) 1.524(4)
C(11) C(19) 1.519(4)
C(12) C(19) 1.510(4)
C(12) C(23) 1.542(3)
C(13) C(24) 1.524(4)
C(13) C(30) 1.535(3)
C(14) C(17) 1.453(3)
C(14) C(18) 1.336(4)
C(14) C(22) 1.524(3)
C(15) C(26) 1.546(4)
C(16) C(25) 1.552(4)
C(18) C(30) 1.497(3)
C(20) C(27) 1.361(3)
C(20) C(28) 1.420(4)
C(21) C(23) 1.518(4)
C(22) C(26) 1.542(4)
C(28) C(31) 1.358(4)
C(29) C(31) 1.432(4)
C(29) C(33) 1.404(4)
C(32) C(33) 1.357(4)
O(2) H(35) 1.0176
O(3) H(36) 0.8477
C(8) H(7) 0.9500
C(9) H(1) 0.9500
C(10) H(8) 0.9500
C(12) H(9) 0.9500
C(15) H(14) 0.9500
C(15) H(15) 0.9500
C(16) H(16) 0.9500
C(16) H(17) 0.9500
C(17) H(12) 0.9500
C(18) H(13) 0.9499
C(19) H(18) 0.9501
C(19) H(19) 0.9500
C(21) H(10) 0.9500
C(23) H(11) 0.9501
C(24) H(26) 0.9500
C(24) H(27) 0.9500
C(24) H(28) 0.9501
C(25) H(20) 0.9500
C(25) H(21) 0.9500
C(26) H(22) 0.9500
C(26) H(23) 0.9501
C(27) H(2) 0.9501
C(28) H(3) 0.9501
C(30) H(24) 0.9500
C(30) H(25) 0.9500
C(31) H(4) 0.9500
C(32) H(5) 0.9500
C(33) H(6) 0.9501
C(34) H(29) 0.9500
C(34) H(30) 0.9499
C(34) H(31) 0.9500
C(35) H(32) 0.9500
C(35) H(33) 0.9500
C(35) H(34) 0.9500

loop_
_geom_contact_atom_site_label_1
_geom_contact_atom_site_label_2
_geom_contact_distance
_geom_contact_site_symmetry_2
O(1) O(2) 2.943(3) 65504
O(1) C(6) 2.429(3) .
O(1) C(8) 2.403(3) .
O(1) C(14) 2.367(3) .
O(1) C(15) 2.305(4) .
O(1) C(16) 3.152(3) .
O(1) C(17) 2.704(3) .
O(1) C(18) 3.504(3) .
O(1) C(19) 2.387(3) .
O(1) C(21) 3.538(3) 65504
O(1) C(26) 2.351(3) .
O(2) O(1) 2.943(3) 64504
O(2) O(3) 2.821(3) .
O(2) N(4) 3.471(3) 55401
O(2) C(6) 2.412(3) .
O(2) C(17) 2.798(3) .
O(2) C(23) 2.420(3) .
O(3) N(4) 2.785(3) 55401
O(3) N(5) 2.911(3) .
O(3) C(9) 3.323(3) 55401
O(3) C(12) 2.413(3) .
O(3) C(21) 2.404(3) .
O(3) C(34) 3.291(5) .
O(3) C(35) 2.972(5) .
N(4) O(2) 3.471(3) 55601
N(4) O(3) 2.785(3) 55601
N(4) C(7) 2.402(3) .
N(4) C(29) 2.800(3) .
N(4) C(33) 2.405(4) .
N(5) C(19) 2.442(4) .
N(5) C(23) 2.561(3) .
C(6) C(12) 2.927(4) .
C(6) C(14) 2.438(3) .
C(6) C(15) 2.492(3) .
C(6) C(19) 2.524(4) .
C(6) C(22) 2.782(3) .
C(6) C(23) 2.502(3) .
C(6) C(26) 3.001(3) .
C(7) C(20) 2.426(3) .
C(7) C(24) 3.595(4) 65604
C(7) C(28) 2.764(3) .
C(7) C(31) 2.432(3) .
C(7) C(32) 2.730(4) .
C(7) C(33) 2.413(4) .
C(8) C(10) 2.378(3) .
C(8) C(14) 2.476(3) .
C(8) C(18) 2.775(3) .
C(8) C(24) 2.578(4) .
C(8) C(25) 2.439(3) .
C(8) C(26) 2.636(4) .
C(8) C(30) 2.488(3) .
C(9) O(3) 3.323(3) 55601
C(9) C(10) 3.592(4) 64604
C(9) C(24) 3.374(4) 65604
C(9) C(27) 2.474(3) .
C(9) C(29) 2.395(3) .
C(9) C(32) 2.278(4) .
C(9) C(33) 2.710(4) .
C(10) C(9) 3.592(4) 65604
C(10) C(16) 2.478(4) .
C(10) C(24) 2.530(4) .
C(10) C(27) 2.545(3) .
C(10) C(28) 2.535(4) .
C(10) C(30) 2.616(3) .
C(11) C(12) 2.550(4) .
C(11) C(14) 2.834(3) .
C(11) C(17) 2.457(3) .
C(11) C(21) 2.580(3) .
C(11) C(22) 2.293(3) .
C(11) C(23) 2.972(3) .
C(11) C(26) 2.391(4) .
C(12) C(15) 3.345(4) .
C(12) C(21) 2.500(4) .
C(12) C(34) 2.452(6) .
C(12) C(35) 2.437(5) .
C(13) C(14) 2.886(3) .
C(13) C(16) 2.451(3) .
C(13) C(18) 2.509(3) .
C(13) C(20) 2.642(3) .
C(13) C(22) 2.559(3) .
C(13) C(25) 2.440(3) .
C(13) C(26) 3.385(4) .
C(13) C(28) 3.195(4) .
C(14) C(15) 3.313(4) .
C(14) C(24) 3.433(4) .
C(14) C(26) 2.534(4) .
C(14) C(30) 2.522(3) .
C(15) C(17) 3.197(4) .
C(15) C(19) 2.593(4) .
C(15) C(21) 3.349(3) .
C(15) C(22) 2.448(4) .
C(16) C(22) 2.630(3) .
C(16) C(24) 3.103(4) .
C(16) C(26) 3.184(4) .
C(17) C(18) 2.472(4) .
C(17) C(21) 2.508(4) .
C(17) C(22) 2.484(3) .
C(17) C(26) 3.039(3) .
C(18) C(22) 2.504(3) .
C(18) C(24) 3.184(4) .
C(18) C(26) 3.548(4) .
C(18) C(34) 3.527(6) 64504
C(19) C(21) 2.926(4) .
C(19) C(23) 2.482(3) .
C(19) C(34) 3.093(5) .
C(20) C(24) 3.039(4) .
C(20) C(25) 2.592(4) .
C(20) C(29) 2.841(4) .
C(20) C(30) 3.362(3) .
C(20) C(31) 2.441(4) .
C(21) O(1) 3.538(3) 64504
C(22) C(24) 3.078(4) .
C(22) C(30) 3.021(4) .
C(23) C(34) 2.977(5) .
C(23) C(35) 3.246(5) .
C(24) C(7) 3.595(4) 64604
C(24) C(9) 3.374(4) 64604
C(24) C(25) 3.073(4) .
C(24) C(26) 3.194(4) .
C(24) C(28) 3.584(4) .
C(24) C(30) 2.508(4) .
C(25) C(27) 2.954(4) .
C(27) C(28) 2.380(3) .
C(27) C(29) 2.451(4) .
C(27) C(31) 2.791(4) .
C(28) C(29) 2.413(4) .
C(28) C(30) 3.269(3) .
C(29) C(32) 2.380(4) .
C(31) C(33) 2.503(4) .
C(34) C(18) 3.527(6) 65504
C(34) C(35) 2.339(7) .
O(1) H(7) 2.4340 .
O(1) H(10) 3.0701 65504
O(1) H(14) 3.1199 .
O(1) H(15) 2.6671 .
O(1) H(16) 3.2946 .
O(1) H(17) 3.0981 .
O(1) H(18) 2.4533 .
O(1) H(19) 2.6437 .
O(1) H(22) 3.0603 .
O(1) H(23) 2.8959 .
O(1) H(35) 2.2671 65504
O(2) H(5) 3.1406 55401
O(2) H(6) 3.0225 65602
O(2) H(7) 3.4194 64504
O(2) H(10) 1.9400 .
O(2) H(11) 2.6288 .
O(2) H(12) 2.4464 .
O(2) H(14) 3.4643 65504
O(2) H(18) 2.9316 64504
O(2) H(36) 2.8357 .
O(3) H(1) 3.0069 55401
O(3) H(7) 3.0009 64504
O(3) H(9) 2.6655 .
O(3) H(10) 2.5722 .
O(3) H(11) 1.9442 .
O(3) H(25) 2.9455 64504
O(3) H(29) 2.9527 .
O(3) H(31) 3.4123 .
O(3) H(33) 3.3830 .
O(3) H(34) 2.2483 .
O(3) H(35) 3.5716 .
N(4) H(1) 1.9357 .
N(4) H(5) 1.9988 .
N(4) H(6) 3.2532 .
N(4) H(7) 2.8912 64604
N(4) H(8) 3.1142 64604
N(4) H(11) 3.5819 55601
N(4) H(17) 3.4173 64604
N(4) H(20) 3.5531 64604
N(4) H(22) 3.2033 65604
N(4) H(23) 3.3537 65604
N(4) H(26) 3.5696 65604
N(4) H(28) 3.3590 65604
N(4) H(36) 1.9479 55601
N(5) H(9) 1.9377 .
N(5) H(11) 2.8083 .
N(5) H(18) 2.6510 .
N(5) H(19) 2.5612 .
N(5) H(29) 1.9782 .
N(5) H(30) 1.9948 .
N(5) H(31) 1.9726 .
N(5) H(32) 1.9035 .
N(5) H(33) 2.0768 .
N(5) H(34) 1.8548 .
N(5) H(36) 3.5620 .
C(6) H(9) 3.1302 .
C(6) H(10) 2.0050 .
C(6) H(10) 3.2950 65504
C(6) H(11) 2.6975 .
C(6) H(12) 1.9667 .
C(6) H(14) 2.5520 .
C(6) H(15) 3.3173 .
C(6) H(18) 2.7054 .
C(6) H(19) 3.3508 .
C(6) H(22) 3.0763 .
C(6) H(35) 3.0671 .
C(7) H(1) 2.0213 .
C(7) H(2) 2.0591 .
C(7) H(4) 3.2906 .
C(7) H(6) 3.2811 .
C(7) H(8) 3.1858 64604
C(7) H(20) 3.2172 64604
C(7) H(27) 3.3831 65604
C(7) H(28) 3.1096 65604
C(8) H(8) 2.5687 .
C(8) H(16) 2.0538 .
C(8) H(17) 2.0725 .
C(8) H(20) 3.0770 .
C(8) H(21) 3.0654 .
C(8) H(22) 3.1577 .
C(8) H(23) 2.6721 .
C(8) H(24) 3.3131 .
C(8) H(25) 2.7312 .
C(8) H(26) 2.9796 .
C(8) H(27) 3.3414 .
C(8) H(28) 2.5791 .
C(9) H(2) 2.6646 .
C(9) H(5) 3.1280 .
C(9) H(7) 3.4779 64604
C(9) H(8) 2.7018 64604
C(9) H(20) 3.3954 64604
C(9) H(26) 3.1801 65604
C(9) H(27) 3.3965 65604
C(9) H(28) 2.9998 65604
C(9) H(36) 2.5280 55601
C(10) H(1) 3.5896 65604
C(10) H(2) 2.7008 .
C(10) H(3) 2.6436 .
C(10) H(7) 2.5618 .
C(10) H(16) 3.1002 .
C(10) H(17) 3.1190 .
C(10) H(20) 2.0773 .
C(10) H(21) 2.0505 .
C(10) H(24) 2.9731 .
C(10) H(25) 2.6384 .
C(10) H(26) 3.3258 .
C(10) H(27) 2.5781 .
C(10) H(28) 2.8557 .
C(11) H(9) 2.6975 .
C(11) H(10) 2.8330 .
C(11) H(11) 3.1975 .
C(11) H(12) 3.3239 .
C(11) H(14) 2.0549 .
C(11) H(15) 2.0765 .
C(11) H(18) 1.9920 .
C(11) H(19) 2.0663 .
C(11) H(22) 2.9160 .
C(11) H(23) 3.1232 .
C(11) H(35) 3.0571 65504
C(12) H(10) 2.6600 .
C(12) H(11) 2.0486 .
C(12) H(14) 3.3095 .
C(12) H(15) 3.4990 .
C(12) H(18) 1.9702 .
C(12) H(19) 2.0559 .
C(12) H(29) 2.8866 .
C(12) H(30) 3.2027 .
C(12) H(31) 2.4508 .
C(12) H(32) 2.8140 .
C(12) H(33) 3.2548 .
C(12) H(34) 2.3074 .
C(12) H(36) 3.1666 .
C(13) H(3) 2.9833 .
C(13) H(7) 2.0367 .
C(13) H(8) 2.0480 .
C(13) H(13) 3.3615 .
C(13) H(16) 2.8650 .
C(13) H(17) 3.2357 .
C(13) H(20) 3.2258 .
C(13) H(21) 2.8572 .
C(13) H(22) 3.5310 .
C(13) H(23) 3.3443 .
C(13) H(24) 2.0638 .
C(13) H(25) 2.0347 .
C(13) H(26) 2.0438 .
C(13) H(27) 2.0582 .
C(13) H(28) 2.0378 .
C(14) H(7) 2.6440 .
C(14) H(10) 3.1962 65504
C(14) H(12) 2.0883 .
C(14) H(13) 1.9559 .
C(14) H(22) 2.5047 .
C(14) H(23) 3.2800 .
C(14) H(24) 3.2023 .
C(14) H(25) 2.9886 .
C(14) H(26) 3.0724 .
C(14) H(31) 3.1224 64504
C(15) H(6) 3.3793 54403
C(15) H(9) 3.0379 .
C(15) H(10) 3.1614 .
C(15) H(18) 3.3383 .
C(15) H(19) 2.7441 .
C(15) H(22) 2.0769 .
C(15) H(23) 2.0921 .
C(16) H(7) 2.0168 .
C(16) H(8) 2.8122 .
C(16) H(20) 2.0856 .
C(16) H(21) 2.0804 .
C(16) H(23) 2.7726 .
C(16) H(28) 2.7206 .
C(17) H(4) 3.2438 65602
C(17) H(10) 2.9951 .
C(17) H(10) 3.0600 65504
C(17) H(11) 3.5592 64504
C(17) H(13) 2.6142 .
C(17) H(14) 3.3375 .
C(17) H(18) 3.3906 64504
C(17) H(22) 2.9024 .
C(17) H(31) 2.8865 64504
C(17) H(35) 3.1632 .
C(18) H(3) 3.4237 65602
C(18) H(4) 3.3732 65602
C(18) H(7) 2.8302 .
C(18) H(12) 2.6981 .
C(18) H(22) 3.3780 .
C(18) H(24) 2.0362 .
C(18) H(24) 3.5438 65602
C(18) H(25) 1.9965 .
C(18) H(26) 2.8101 .
C(18) H(29) 3.3872 64504
C(18) H(30) 3.4953 64504
C(18) H(31) 3.1329 64504
C(19) H(9) 1.9917 .
C(19) H(10) 3.2431 .
C(19) H(11) 2.6248 .
C(19) H(14) 2.9866 .
C(19) H(15) 2.6960 .
C(19) H(31) 2.7244 .
C(19) H(35) 2.8357 65504
C(20) H(2) 2.0016 .
C(20) H(3) 2.0442 .
C(20) H(4) 3.2976 .
C(20) H(8) 2.0107 .
C(20) H(20) 2.9713 .
C(20) H(21) 2.6452 .
C(20) H(24) 3.2852 .
C(20) H(25) 3.4176 .
C(20) H(27) 2.5711 .
C(20) H(28) 3.4992 .
C(20) H(32) 3.5904 45503
C(21) H(9) 2.6399 .
C(21) H(11) 2.0374 .
C(21) H(12) 2.6688 .
C(21) H(14) 3.0385 .
C(21) H(18) 3.1533 .
C(21) H(18) 3.4628 64504
C(21) H(35) 2.2303 .
C(21) H(36) 2.8277 .
C(22) H(7) 1.9892 .
C(22) H(12) 3.3550 .
C(22) H(13) 3.3449 .
C(22) H(14) 3.1648 .
C(22) H(15) 2.9897 .
C(22) H(16) 2.7140 .
C(22) H(17) 3.0213 .
C(22) H(22) 2.0606 .
C(22) H(23) 2.0834 .
C(22) H(25) 3.4573 .
C(22) H(26) 3.0502 .
C(22) H(28) 2.9912 .
C(22) H(35) 3.5292 65504
C(23) H(9) 2.0659 .
C(23) H(10) 2.0192 .
C(23) H(18) 2.5557 .
C(23) H(19) 3.3203 .
C(23) H(22) 3.3825 65504
C(23) H(29) 3.0160 .
C(23) H(31) 2.7777 .
C(23) H(34) 2.7764 .
C(23) H(35) 3.3662 .
C(23) H(36) 1.9644 .
C(24) H(1) 3.3337 64604
C(24) H(3) 3.5949 .
C(24) H(7) 3.3532 .
C(24) H(8) 3.3172 .
C(24) H(16) 3.0557 .
C(24) H(21) 3.0153 .
C(24) H(22) 3.0635 .
C(24) H(23) 2.9709 .
C(24) H(24) 2.5821 .
C(24) H(25) 3.2925 .
C(25) H(2) 2.5740 .
C(25) H(7) 2.7644 .
C(25) H(8) 2.0180 .
C(25) H(16) 2.0938 .
C(25) H(17) 2.0887 .
C(25) H(27) 3.2556 .
C(25) H(28) 2.8937 .
C(26) H(7) 3.3701 .
C(26) H(11) 3.4203 64504
C(26) H(14) 2.0969 .
C(26) H(15) 2.0813 .
C(26) H(16) 2.7679 .
C(26) H(26) 3.0397 .
C(26) H(28) 2.7753 .
C(27) H(1) 2.6261 .
C(27) H(3) 3.2258 .
C(27) H(8) 3.0794 .
C(27) H(20) 3.1698 .
C(27) H(21) 2.6360 .
C(27) H(27) 3.1980 .
C(27) H(27) 3.3211 65604
C(28) H(2) 3.2426 .
C(28) H(4) 2.0165 .
C(28) H(8) 2.7259 .
C(28) H(13) 3.1031 65602
C(28) H(24) 2.8672 .
C(28) H(25) 3.2530 .
C(28) H(27) 3.0394 .
C(28) H(32) 2.9408 45503
C(29) H(1) 3.2459 .
C(29) H(2) 3.3024 .
C(29) H(3) 3.2713 .
C(29) H(4) 2.0717 .
C(29) H(5) 3.2355 .
C(29) H(6) 2.0596 .
C(29) H(20) 3.2094 64604
C(29) H(28) 3.5249 65604
C(30) H(3) 2.6394 .
C(30) H(7) 2.5491 .
C(30) H(8) 2.6735 .
C(30) H(13) 2.1120 .
C(30) H(24) 3.4086 65602
C(30) H(26) 2.5031 .
C(30) H(27) 2.9181 .
C(30) H(28) 3.2717 .
C(31) H(3) 2.0014 .
C(31) H(6) 2.7157 .
C(31) H(9) 3.3437 45503
C(31) H(12) 3.3209 65602
C(31) H(13) 3.1095 65602
C(31) H(32) 3.5581 45503
C(32) H(1) 3.1370 .
C(32) H(6) 2.0097 .
C(32) H(7) 3.4352 64604
C(32) H(17) 3.0779 64604
C(32) H(20) 3.4878 64604
C(32) H(22) 3.5880 65604
C(32) H(23) 3.2258 65604
C(32) H(36) 3.1545 55601
C(33) H(4) 2.7050 .
C(33) H(5) 1.9944 .
C(33) H(15) 3.4615 45503
C(33) H(17) 3.5076 64604
C(33) H(20) 3.3369 64604
C(33) H(35) 3.5533 65602
C(34) H(9) 3.2100 .
C(34) H(11) 2.7567 .
C(34) H(12) 3.3442 65504
C(34) H(13) 3.1284 65504
C(34) H(18) 2.8214 .
C(34) H(19) 3.2999 .
C(34) H(32) 3.0320 .
C(34) H(33) 2.4657 .
C(34) H(34) 2.8043 .
C(35) H(3) 3.1098 54403
C(35) H(9) 2.4699 .
C(35) H(29) 2.3812 .
C(35) H(30) 2.7121 .
C(35) H(31) 3.1244 .
C(35) H(36) 3.5858 .
H(1) O(3) 3.0069 55601
H(1) C(10) 3.5896 64604
H(1) C(24) 3.3337 65604
H(3) C(18) 3.4237 65602
H(3) C(35) 3.1098 45503
H(4) C(17) 3.2438 65602
H(4) C(18) 3.3732 65602
H(5) O(2) 3.1406 55601
H(6) O(2) 3.0225 65602
H(6) C(15) 3.3793 45503
H(7) O(2) 3.4194 65504
H(7) O(3) 3.0009 65504
H(7) N(4) 2.8912 65604
H(7) C(9) 3.4779 65604
H(7) C(32) 3.4352 65604
H(8) N(4) 3.1142 65604
H(8) C(7) 3.1858 65604
H(8) C(9) 2.7018 65604
H(9) C(31) 3.3437 54403
H(10) O(1) 3.0701 64504
H(10) C(6) 3.2950 64504
H(10) C(14) 3.1962 64504
H(10) C(17) 3.0600 64504
H(11) N(4) 3.5819 55401
H(11) C(17) 3.5592 65504
H(11) C(26) 3.4203 65504
H(12) C(31) 3.3209 65602
H(12) C(34) 3.3442 64504
H(13) C(28) 3.1031 65602
H(13) C(31) 3.1095 65602
H(13) C(34) 3.1284 64504
H(14) O(2) 3.4643 64504
H(15) C(33) 3.4615 54403
H(17) N(4) 3.4173 65604
H(17) C(32) 3.0779 65604
H(17) C(33) 3.5076 65604
H(18) O(2) 2.9316 65504
H(18) C(17) 3.3906 65504
H(18) C(21) 3.4628 65504
H(20) N(4) 3.5531 65604
H(20) C(7) 3.2172 65604
H(20) C(9) 3.3954 65604
H(20) C(29) 3.2094 65604
H(20) C(32) 3.4878 65604
H(20) C(33) 3.3369 65604
H(22) N(4) 3.2033 64604
H(22) C(23) 3.3825 64504
H(22) C(32) 3.5880 64604
H(23) N(4) 3.3537 64604
H(23) C(32) 3.2258 64604
H(24) C(18) 3.5438 65602
H(24) C(30) 3.4086 65602
H(25) O(3) 2.9455 65504
H(26) N(4) 3.5696 64604
H(26) C(9) 3.1801 64604
H(27) C(7) 3.3831 64604
H(27) C(9) 3.3965 64604
H(27) C(27) 3.3211 64604
H(28) N(4) 3.3590 64604
H(28) C(7) 3.1096 64604
H(28) C(9) 2.9998 64604
H(28) C(29) 3.5249 64604
H(29) C(18) 3.3872 65504
H(30) C(18) 3.4953 65504
H(31) C(14) 3.1224 65504
H(31) C(17) 2.8865 65504
H(31) C(18) 3.1329 65504
H(32) C(20) 3.5904 54403
H(32) C(28) 2.9408 54403
H(32) C(31) 3.5581 54403
H(35) O(1) 2.2671 64504
H(35) C(11) 3.0571 64504
H(35) C(19) 2.8357 64504
H(35) C(22) 3.5292 64504
H(35) C(33) 3.5533 65602
H(36) N(4) 1.9479 55401
H(36) C(9) 2.5280 55401
H(36) C(32) 3.1545 55401

loop_
_geom_torsion_atom_site_label_1
_geom_torsion_atom_site_label_2
_geom_torsion_atom_site_label_3
_geom_torsion_atom_site_label_4
_geom_torsion
C(22) O(1) C(11) C(6) 65.6(2)
C(22) O(1) C(11) C(15) -49.9(2)
C(22) O(1) C(11) C(19) -173.2(2)
C(11) O(1) C(22) C(8) 167.5(2)
C(11) O(1) C(22) C(14) -76.2(2)
C(11) O(1) C(22) C(26) 40.7(2)
C(32) N(4) C(9) C(7) -0.8(4)
C(9) N(4) C(32) C(33) -0.2(4)
C(34) N(5) C(12) C(19) -76.2(3)
C(34) N(5) C(12) C(23) 48.8(3)
C(35) N(5) C(12) C(19) 155.8(2)
C(35) N(5) C(12) C(23) -79.3(3)
C(17) C(6) C(11) O(1) -25.9(3)
C(17) C(6) C(11) C(15) 84.7(3)
C(17) C(6) C(11) C(19) -144.4(3)
C(21) C(6) C(11) O(1) 159.1(2)
C(21) C(6) C(11) C(15) -90.3(3)
C(21) C(6) C(11) C(19) 40.6(3)
C(11) C(6) C(17) C(14) -3.1(4)
C(21) C(6) C(17) C(14) 171.5(3)
C(11) C(6) C(21) O(2) -171.2(2)
C(11) C(6) C(21) C(23) -47.1(3)
C(17) C(6) C(21) O(2) 14.2(4)
C(17) C(6) C(21) C(23) 138.2(3)
C(27) C(7) C(9) N(4) -179.4(3)
C(29) C(7) C(9) N(4) 2.3(4)
C(9) C(7) C(27) C(20) -178.2(2)
C(29) C(7) C(27) C(20) 0.0(3)
C(9) C(7) C(29) C(31) 177.6(3)
C(9) C(7) C(29) C(33) -2.7(4)
C(27) C(7) C(29) C(31) -0.7(4)
C(27) C(7) C(29) C(33) 179.0(3)
C(16) C(8) C(13) C(10) 43.1(2)
C(16) C(8) C(13) C(24) -74.2(2)
C(16) C(8) C(13) C(30) 163.5(2)
C(22) C(8) C(13) C(10) 175.1(2)
C(22) C(8) C(13) C(24) 57.9(2)
C(22) C(8) C(13) C(30) -64.5(3)
C(13) C(8) C(16) C(25) -27.8(3)
C(22) C(8) C(16) C(25) -156.3(2)
C(13) C(8) C(22) O(1) 163.0(2)
C(13) C(8) C(22) C(14) 49.5(3)
C(13) C(8) C(22) C(26) -80.1(3)
C(16) C(8) C(22) O(1) -72.2(3)
C(16) C(8) C(22) C(14) 174.3(2)
C(16) C(8) C(22) C(26) 44.7(3)
C(20) C(10) C(13) C(8) -170.9(2)
C(20) C(10) C(13) C(24) -50.8(3)
C(20) C(10) C(13) C(30) 74.6(3)
C(25) C(10) C(13) C(8) -41.7(2)
C(25) C(10) C(13) C(24) 78.4(3)
C(25) C(10) C(13) C(30) -156.3(2)
C(13) C(10) C(20) C(27) 125.2(3)
C(13) C(10) C(20) C(28) -57.5(3)
C(25) C(10) C(20) C(27) 1.8(4)
C(25) C(10) C(20) C(28) 179.2(3)
C(13) C(10) C(25) C(16) 25.9(3)
C(20) C(10) C(25) C(16) 156.2(2)
O(1) C(11) C(15) C(26) 37.9(2)
C(6) C(11) C(15) C(26) -77.7(2)
C(19) C(11) C(15) C(26) 154.4(2)
O(1) C(11) C(19) C(12) -165.8(2)
C(6) C(11) C(19) C(12) -46.1(3)
C(15) C(11) C(19) C(12) 80.7(3)
N(5) C(12) C(19) C(11) -173.4(2)
C(23) C(12) C(19) C(11) 57.3(3)
N(5) C(12) C(23) O(3) 51.5(3)
N(5) C(12) C(23) C(21) 173.1(2)
C(19) C(12) C(23) O(3) 177.3(2)
C(19) C(12) C(23) C(21) -61.2(3)
C(8) C(13) C(30) C(18) 44.4(3)
C(10) C(13) C(30) C(18) 154.4(2)
C(24) C(13) C(30) C(18) -80.3(3)
C(18) C(14) C(17) C(6) 172.2(3)
C(22) C(14) C(17) C(6) -8.1(4)
C(17) C(14) C(18) C(30) -178.4(3)
C(22) C(14) C(18) C(30) 1.9(5)
C(17) C(14) C(22) O(1) 47.0(3)
C(17) C(14) C(22) C(8) 162.3(2)
C(17) C(14) C(22) C(26) -64.0(3)
C(18) C(14) C(22) O(1) -133.3(3)
C(18) C(14) C(22) C(8) -17.9(3)
C(18) C(14) C(22) C(26) 115.7(3)
C(11) C(15) C(26) C(22) -13.4(2)
C(8) C(16) C(25) C(10) 0.9(3)
C(14) C(18) C(30) C(13) -16.4(4)
C(10) C(20) C(27) C(7) 178.0(2)
C(28) C(20) C(27) C(7) 0.7(4)
C(10) C(20) C(28) C(31) -178.1(3)
C(27) C(20) C(28) C(31) -0.7(5)
O(2) C(21) C(23) O(3) -58.0(3)
O(2) C(21) C(23) C(12) -179.1(2)
C(6) C(21) C(23) O(3) 177.6(2)
C(6) C(21) C(23) C(12) 56.6(3)
O(1) C(22) C(26) C(15) -15.5(2)
C(8) C(22) C(26) C(15) -134.7(2)
C(14) C(22) C(26) C(15) 96.7(2)
C(20) C(28) C(31) C(29) -0.1(4)
C(7) C(29) C(31) C(28) 0.8(5)
C(33) C(29) C(31) C(28) -178.9(3)
C(7) C(29) C(33) C(32) 1.9(5)
C(31) C(29) C(33) C(32) -178.5(3)
N(4) C(32) C(33) C(29) -0.3(5)

loop_
_cod_changelog_entry_id
_cod_changelog_entry_author
_cod_changelog_entry_date
_cod_changelog_entry_text
1 'Vaitkus, Antanas' 2024-11-16T00:18:53+02:00
;
 Replaced the '\/Y' character sequence with the backslash character ('\')
 in multiple data values.
;
